data_4314037
loop_
_publ_author_name
'J. Christopher Thomas'
'Jonas C. Peters'

_publ_section_title
;
 Bis(phosphino)borates: A New Family of Monoanionic Chelating Phosphine
 Ligands
;
_journal_name_full 'Inorganic Chemistry'
_journal_page_first 5055
_journal_page_last 5073
_journal_paper_doi 10.1021/ic034150x
_journal_volume 42
_journal_year 2003
_chemical_formula_moiety 'C38 H34 B P2, C12 H31 Li N4'
_chemical_formula_sum 'C50 H65 B Li N4 P2'
_chemical_formula_weight 801.75
_chemical_name_systematic
; 
 ? 
;
_space_group_IT_number 14
_symmetry_cell_setting monoclinic
_symmetry_space_group_name_Hall '-P 2ybc'
_symmetry_space_group_name_H-M 'P 1 21/c 1'
_atom_sites_solution_hydrogens difmap
_atom_sites_solution_primary direct
_atom_sites_solution_secondary difmap
_audit_creation_method SHELXL-97
_cell_angle_alpha 90.00
_cell_angle_beta 94.0620(10)
_cell_angle_gamma 90.00
_cell_formula_units_Z 4
_cell_length_a 11.7922(6)
_cell_length_b 11.7081(6)
_cell_length_c 33.1336(18)
_cell_measurement_reflns_used 16932
_cell_measurement_temperature 98(2)
_cell_measurement_theta_max 28.23
_cell_measurement_theta_min 2.45
_cell_volume 4563.1(4)
_computing_cell_refinement 'Bruker SMART'
_computing_data_collection 'Bruker SMART'
_computing_data_reduction 'Bruker SAINT v6.2'
_computing_molecular_graphics 'Bruker SHELXTL'
_computing_publication_material 'Bruker SHELXTL'
_computing_structure_refinement 'SHELXL-97 (Sheldrick, 1997)'
_computing_structure_solution 'SHELXS-97 (Sheldrick, 1990)'
_diffrn_ambient_temperature 98(2)
_diffrn_measured_fraction_theta_full 0.933
_diffrn_measured_fraction_theta_max 0.933
_diffrn_measurement_device_type 'CCD area detector'
_diffrn_measurement_method 'omega scans at 5 f settings'
_diffrn_radiation_monochromator graphite
_diffrn_radiation_source 'fine-focus sealed tube'
_diffrn_radiation_type MoK\a
_diffrn_radiation_wavelength 0.71073
_diffrn_reflns_av_R_equivalents 0.0648
_diffrn_reflns_av_sigmaI/netI 0.0585
_diffrn_reflns_limit_h_max 15
_diffrn_reflns_limit_h_min -15
_diffrn_reflns_limit_k_max 15
_diffrn_reflns_limit_k_min -15
_diffrn_reflns_limit_l_max 43
_diffrn_reflns_limit_l_min -44
_diffrn_reflns_number 65068
_diffrn_reflns_theta_full 28.39
_diffrn_reflns_theta_max 28.39
_diffrn_reflns_theta_min 1.73
_exptl_absorpt_coefficient_mu 0.133
_exptl_absorpt_correction_T_max 0.9786
_exptl_absorpt_correction_T_min 0.9477
_exptl_absorpt_correction_type none
_exptl_crystal_colour Colorless
_exptl_crystal_density_diffrn 1.167
_exptl_crystal_density_method 'not measured'
_exptl_crystal_description Prisms
_exptl_crystal_F_000 1724
_exptl_crystal_size_max 0.41
_exptl_crystal_size_mid 0.34
_exptl_crystal_size_min 0.16
_refine_diff_density_max 1.130
_refine_diff_density_min -0.580
_refine_diff_density_rms 0.062
_refine_ls_extinction_method none
_refine_ls_goodness_of_fit_ref 1.952
_refine_ls_hydrogen_treatment mixed
_refine_ls_matrix_type 'Full matrix'
_refine_ls_number_parameters 714
_refine_ls_number_reflns 10687
_refine_ls_number_restraints 0
_refine_ls_restrained_S_all 1.952
_refine_ls_R_factor_all 0.0882
_refine_ls_R_factor_gt 0.0608
_refine_ls_shift/su_max 0.004
_refine_ls_shift/su_mean 0.000
_refine_ls_structure_factor_coef Fsqd
_refine_ls_weighting_details w=1/s^2^(Fo^2^)
_refine_ls_weighting_scheme sigma
_refine_ls_wR_factor_gt 0.0862
_refine_ls_wR_factor_ref 0.0879
_reflns_number_gt 7530
_reflns_number_total 10687
_reflns_threshold_expression >2sigma(I)
_cod_data_source_file ic034150xsi20030212_062841_1.cif
_cod_data_source_block jct06
_cod_depositor_comments
;
The following automatic conversions were performed:

'_symmetry_cell_setting' value 'Monoclinic' changed to 'monoclinic'
according to the built-in table from CIF Core dictionary named
'cif_core.dic' version 2.4.1 from
2010-06-29.

'_refine_ls_weighting_scheme' value 'Sigma' changed to
'sigma' according to the built-in table from CIF Core dictionary
named 'cif_core.dic' version 2.4.1 from 2010-06-29.

Automatic conversion script
Id: cif_fix_values 1646 2011-03-28 12:23:43Z adriana 

The following automatic conversions were performed:

'_atom_sites_solution_primary' value 'Direct methods' was changed to
'direct'.

'_atom_sites_solution_secondary' value 'Difference Fourier map' was
changed to 'difmap'.

'_atom_sites_solution_hydrogens' value 'Difference Fourier map' was
changed to 'difmap'.

Automatic conversion script
Id: cif_fix_values 6452 2018-10-05 10:23:21Z andrius 
;
_cod_database_code 4314037

loop_
_symmetry_equiv_pos_as_xyz
'x, y, z'
'-x, y+1/2, -z+1/2'
'-x, -y, -z'
'x, -y-1/2, z-1/2'

loop_
_atom_site_label
_atom_site_type_symbol
_atom_site_fract_x
_atom_site_fract_y
_atom_site_fract_z
_atom_site_U_iso_or_equiv
_atom_site_adp_type
_atom_site_occupancy
_atom_site_symmetry_multiplicity
_atom_site_calc_flag
_atom_site_refinement_flags
_atom_site_disorder_assembly
_atom_site_disorder_group
P1 P 1.11097(4) 0.60329(4) 0.160638(15) 0.01927(13) Uani 1 1 d . . .
P2 P 0.92775(5) 0.75407(5) 0.068826(16) 0.02332(14) Uani 1 1 d . . .
B B 0.89473(19) 0.54578(18) 0.11646(7) 0.0172(5) Uani 1 1 d . . .
C1 C 1.03373(17) 0.52707(18) 0.11905(6) 0.0187(5) Uani 1 1 d . . .
C2 C 0.86612(19) 0.68421(17) 0.11137(6) 0.0222(5) Uani 1 1 d . . .
C3 C 0.84551(15) 0.49733(16) 0.15812(5) 0.0179(4) Uani 1 1 d . . .
C4 C 0.78900(17) 0.56098(18) 0.18617(6) 0.0219(5) Uani 1 1 d . . .
C5 C 0.75311(17) 0.51437(19) 0.22167(6) 0.0257(5) Uani 1 1 d . . .
C6 C 0.77272(17) 0.4012(2) 0.23076(7) 0.0272(5) Uani 1 1 d . . .
C7 C 0.82806(17) 0.33454(19) 0.20374(6) 0.0257(5) Uani 1 1 d . . .
C8 C 0.86224(17) 0.38202(17) 0.16865(6) 0.0213(5) Uani 1 1 d . . .
C9 C 0.83480(16) 0.47407(15) 0.07817(6) 0.0169(4) Uani 1 1 d . . .
C10 C 0.88733(18) 0.45033(16) 0.04250(6) 0.0203(5) Uani 1 1 d . . .
C11 C 0.83266(18) 0.39577(17) 0.00955(6) 0.0227(5) Uani 1 1 d . . .
C12 C 0.72156(19) 0.36131(17) 0.01074(6) 0.0253(5) Uani 1 1 d . . .
C13 C 0.66608(18) 0.38177(17) 0.04550(6) 0.0252(5) Uani 1 1 d . . .
C14 C 0.72253(17) 0.43631(16) 0.07809(6) 0.0216(5) Uani 1 1 d . . .
C15 C 1.10593(15) 0.50444(16) 0.20379(6) 0.0188(5) Uani 1 1 d . . .
C16 C 1.06117(17) 0.54219(18) 0.23892(6) 0.0225(5) Uani 1 1 d . . .
C17 C 1.05124(18) 0.46999(19) 0.27156(6) 0.0276(5) Uani 1 1 d . . .
C18 C 1.08598(18) 0.3584(2) 0.26961(7) 0.0285(6) Uani 1 1 d . . .
C19 C 1.13245(18) 0.31908(19) 0.23514(7) 0.0269(5) Uani 1 1 d . . .
C20 C 1.14211(17) 0.39133(18) 0.20260(6) 0.0231(5) Uani 1 1 d . . .
C21 C 1.26170(16) 0.58779(15) 0.15063(6) 0.0184(4) Uani 1 1 d . . .
C22 C 1.34493(18) 0.59467(17) 0.18268(7) 0.0250(5) Uani 1 1 d . . .
C23 C 1.45926(19) 0.59319(18) 0.17640(7) 0.0287(5) Uani 1 1 d . . .
C24 C 1.49486(19) 0.58674(17) 0.13783(7) 0.0279(5) Uani 1 1 d . . .
C25 C 1.41471(19) 0.58119(18) 0.10561(7) 0.0300(6) Uani 1 1 d . . .
C26 C 1.29958(18) 0.58172(17) 0.11202(7) 0.0250(5) Uani 1 1 d . . .
C27 C 0.89095(16) 0.90650(16) 0.07387(6) 0.0228(5) Uani 1 1 d . . .
C28 C 0.88226(17) 0.95921(17) 0.11074(6) 0.0230(5) Uani 1 1 d . . .
C29 C 0.86572(17) 1.07606(18) 0.11356(7) 0.0258(5) Uani 1 1 d . . .
C30 C 0.85630(18) 1.14326(19) 0.07949(7) 0.0290(5) Uani 1 1 d . . .
C31 C 0.8640(2) 1.09258(19) 0.04243(7) 0.0366(6) Uani 1 1 d . . .
C32 C 0.8821(2) 0.97631(19) 0.03933(7) 0.0327(6) Uani 1 1 d . . .
C33 C 0.83010(18) 0.71818(15) 0.02472(6) 0.0242(5) Uani 1 1 d . . .
C34 C 0.7173(2) 0.68830(18) 0.02757(7) 0.0314(6) Uani 1 1 d . . .
C35 C 0.6493(2) 0.65754(19) -0.00588(8) 0.0414(7) Uani 1 1 d . . .
C36 C 0.6909(3) 0.6550(2) -0.04312(8) 0.0462(7) Uani 1 1 d . . .
C37 C 0.8021(3) 0.6839(2) -0.04765(8) 0.0463(8) Uani 1 1 d . . .
C38 C 0.8729(2) 0.71648(18) -0.01311(7) 0.0335(6) Uani 1 1 d . . .
Li Li 0.4435(3) 0.0316(3) 0.13679(10) 0.0275(8) Uani 1 1 d . . .
N1 N 0.55395(13) -0.04684(13) 0.18198(5) 0.0229(4) Uani 1 1 d . A .
N2 N 0.49041(14) 0.19160(13) 0.16440(5) 0.0251(4) Uani 1 1 d . A .
N3 N 0.46860(16) -0.00975(15) 0.07669(5) 0.0374(5) Uani 1 1 d . A .
N4 N 0.26846(15) -0.00761(15) 0.12449(5) 0.0374(5) Uani 1 1 d . A .
C41 C 0.62217(19) 0.05147(19) 0.19761(7) 0.0278(5) Uani 1 1 d . . .
C42 C 0.5505(2) 0.15569(19) 0.20285(7) 0.0297(6) Uani 1 1 d . A .
C43 C 0.4877(2) -0.0927(2) 0.21398(8) 0.0429(7) Uani 1 1 d . . .
C44 C 0.6322(2) -0.1372(2) 0.17068(8) 0.0328(6) Uani 1 1 d . . .
C45 C 0.3979(2) 0.2696(2) 0.17300(8) 0.0378(6) Uani 1 1 d . . .
C46 C 0.5692(2) 0.2560(2) 0.14047(8) 0.0364(6) Uani 1 1 d . . .
C47A C 0.3547(5) -0.0059(7) 0.05588(19) 0.051(2) Uiso 0.445(6) 1 d P A 1
H47A H 0.3558 -0.0390 0.0284 0.061 Uiso 0.445(6) 1 calc PR A 1
H47B H 0.3275 0.0740 0.0534 0.061 Uiso 0.445(6) 1 calc PR A 1
C48A C 0.2787(5) -0.0741(6) 0.08094(16) 0.0398(17) Uiso 0.445(6) 1 d P A 1
H48A H 0.3106 -0.1515 0.0857 0.048 Uiso 0.445(6) 1 calc PR A 1
H48B H 0.2025 -0.0818 0.0666 0.048 Uiso 0.445(6) 1 calc PR A 1
C49A C 0.1975(5) 0.0842(5) 0.1180(2) 0.0472(19) Uiso 0.445(6) 1 d P A 1
H49A H 0.2334 0.1404 0.1011 0.071 Uiso 0.445(6) 1 calc PR A 1
H49B H 0.1826 0.1191 0.1440 0.071 Uiso 0.445(6) 1 calc PR A 1
H49C H 0.1256 0.0587 0.1042 0.071 Uiso 0.445(6) 1 calc PR A 1
C50A C 0.2113(5) -0.0936(5) 0.15106(17) 0.0304(15) Uiso 0.445(6) 1 d P A 1
H50A H 0.2599 -0.1610 0.1552 0.046 Uiso 0.445(6) 1 calc PR A 1
H50B H 0.1378 -0.1164 0.1378 0.046 Uiso 0.445(6) 1 calc PR A 1
H50C H 0.1992 -0.0586 0.1773 0.046 Uiso 0.445(6) 1 calc PR A 1
C51A C 0.5197(6) -0.1183(5) 0.07109(17) 0.0372(17) Uiso 0.445(6) 1 d P A 1
H51A H 0.5949 -0.1203 0.0857 0.056 Uiso 0.445(6) 1 calc PR A 1
H51B H 0.5275 -0.1310 0.0422 0.056 Uiso 0.445(6) 1 calc PR A 1
H51C H 0.4717 -0.1782 0.0815 0.056 Uiso 0.445(6) 1 calc PR A 1
C52A C 0.5387(6) 0.0844(4) 0.05544(16) 0.0329(15) Uiso 0.445(6) 1 d P A 1
H52A H 0.5034 0.1592 0.0589 0.049 Uiso 0.445(6) 1 calc PR A 1
H52B H 0.5396 0.0669 0.0265 0.049 Uiso 0.445(6) 1 calc PR A 1
H52C H 0.6168 0.0857 0.0677 0.049 Uiso 0.445(6) 1 calc PR A 1
C47B C 0.3576(4) -0.0616(5) 0.06425(15) 0.0421(14) Uiso 0.555(6) 1 d P A 2
H47C H 0.3591 -0.1429 0.0725 0.051 Uiso 0.555(6) 1 calc PR A 2
H47D H 0.3464 -0.0593 0.0344 0.051 Uiso 0.555(6) 1 calc PR A 2
C48B C 0.2562(4) -0.0033(5) 0.08205(13) 0.0417(15) Uiso 0.555(6) 1 d P A 2
H48C H 0.2516 0.0773 0.0730 0.050 Uiso 0.555(6) 1 calc PR A 2
H48D H 0.1849 -0.0421 0.0723 0.050 Uiso 0.555(6) 1 calc PR A 2
C49B C 0.1850(4) 0.0817(4) 0.14099(17) 0.0442(14) Uiso 0.555(6) 1 d P A 2
H49D H 0.1925 0.0813 0.1706 0.066 Uiso 0.555(6) 1 calc PR A 2
H49E H 0.1068 0.0619 0.1316 0.066 Uiso 0.555(6) 1 calc PR A 2
H49F H 0.2033 0.1579 0.1311 0.066 Uiso 0.555(6) 1 calc PR A 2
C50B C 0.2453(5) -0.1161(4) 0.14124(15) 0.0434(14) Uiso 0.555(6) 1 d P A 2
H50D H 0.2564 -0.1122 0.1708 0.065 Uiso 0.555(6) 1 calc PR A 2
H50E H 0.2969 -0.1732 0.1311 0.065 Uiso 0.555(6) 1 calc PR A 2
H50F H 0.1665 -0.1378 0.1334 0.065 Uiso 0.555(6) 1 calc PR A 2
C51B C 0.5624(4) -0.0936(4) 0.06951(13) 0.0358(13) Uiso 0.555(6) 1 d P A 2
H51D H 0.5503 -0.1642 0.0845 0.054 Uiso 0.555(6) 1 calc PR A 2
H51E H 0.6359 -0.0603 0.0788 0.054 Uiso 0.555(6) 1 calc PR A 2
H51F H 0.5620 -0.1106 0.0405 0.054 Uiso 0.555(6) 1 calc PR A 2
C52B C 0.4837(5) 0.0924(4) 0.05553(14) 0.0448(14) Uiso 0.555(6) 1 d P A 2
H52D H 0.5572 0.1263 0.0646 0.067 Uiso 0.555(6) 1 calc PR A 2
H52E H 0.4225 0.1458 0.0608 0.067 Uiso 0.555(6) 1 calc PR A 2
H52F H 0.4821 0.0764 0.0265 0.067 Uiso 0.555(6) 1 calc PR A 2
H1A H 1.0627(14) 0.5563(14) 0.0960(5) 0.013(5) Uiso 1 1 d . . .
H1B H 1.0546(14) 0.4444(15) 0.1207(5) 0.017(5) Uiso 1 1 d . . .
H2A H 0.7784(19) 0.7196(17) 0.1017(6) 0.060(7) Uiso 1 1 d . . .
H2B H 0.9037(14) 0.7222(14) 0.1337(5) 0.018(5) Uiso 1 1 d . . .
H4 H 0.7748(13) 0.6374(13) 0.1809(5) 0.004(4) Uiso 1 1 d . . .
H5 H 0.7133(14) 0.5619(14) 0.2397(5) 0.021(5) Uiso 1 1 d . . .
H6 H 0.7493(15) 0.3692(15) 0.2555(6) 0.027(6) Uiso 1 1 d . . .
H7 H 0.8426(15) 0.2538(16) 0.2101(5) 0.029(6) Uiso 1 1 d . . .
H8 H 0.8998(13) 0.3382(13) 0.1511(5) 0.009(5) Uiso 1 1 d . . .
H10 H 0.9592(14) 0.4729(13) 0.0406(5) 0.006(5) Uiso 1 1 d . . .
H11 H 0.8713(14) 0.3809(13) -0.0131(5) 0.011(5) Uiso 1 1 d . . .
H12 H 0.6848(14) 0.3249(14) -0.0118(5) 0.017(5) Uiso 1 1 d . . .
H13 H 0.5895(15) 0.3570(14) 0.0468(5) 0.019(5) Uiso 1 1 d . . .
H14 H 0.6811(13) 0.4509(13) 0.1015(5) 0.006(4) Uiso 1 1 d . . .
H16 H 1.0383(14) 0.6191(14) 0.2403(5) 0.012(5) Uiso 1 1 d . . .
H17 H 1.0166(14) 0.4948(13) 0.2951(5) 0.015(5) Uiso 1 1 d . . .
H18 H 1.0793(15) 0.3084(15) 0.2903(5) 0.025(6) Uiso 1 1 d . . .
H19 H 1.1565(16) 0.2431(16) 0.2331(5) 0.034(6) Uiso 1 1 d . . .
H20 H 1.1706(14) 0.3627(14) 0.1794(5) 0.014(5) Uiso 1 1 d . . .
H22 H 1.3201(15) 0.6040(14) 0.2088(5) 0.020(5) Uiso 1 1 d . . .
H23 H 1.5156(16) 0.5968(15) 0.1986(5) 0.027(6) Uiso 1 1 d . . .
H24 H 1.5732(16) 0.5819(14) 0.1344(5) 0.023(5) Uiso 1 1 d . . .
H25 H 1.4389(16) 0.5767(16) 0.0803(6) 0.032(6) Uiso 1 1 d . . .
H26 H 1.2507(14) 0.5760(13) 0.0900(5) 0.012(5) Uiso 1 1 d . . .
H28 H 0.8865(14) 0.9168(14) 0.1342(5) 0.020(5) Uiso 1 1 d . . .
H29 H 0.8597(15) 1.1079(14) 0.1389(5) 0.020(5) Uiso 1 1 d . . .
H30 H 0.8459(14) 1.2212(15) 0.0816(5) 0.017(5) Uiso 1 1 d . . .
H31 H 0.8554(16) 1.1366(16) 0.0170(6) 0.035(6) Uiso 1 1 d . . .
H32 H 0.8880(16) 0.9444(16) 0.0138(6) 0.038(7) Uiso 1 1 d . . .
H34 H 0.6832(17) 0.6892(17) 0.0544(6) 0.044(7) Uiso 1 1 d . . .
H35 H 0.570(2) 0.636(2) -0.0006(7) 0.073(9) Uiso 1 1 d . . .
H36 H 0.6445(19) 0.6278(18) -0.0666(7) 0.060(8) Uiso 1 1 d . . .
H37 H 0.8339(18) 0.6843(18) -0.0699(7) 0.045(8) Uiso 1 1 d . . .
H38 H 0.9473(15) 0.7365(15) -0.0147(5) 0.023(6) Uiso 1 1 d . . .
H41A H 0.6655(15) 0.0324(14) 0.2235(6) 0.023(5) Uiso 1 1 d . . .
H41B H 0.6773(16) 0.0707(15) 0.1778(6) 0.032(6) Uiso 1 1 d . . .
H42A H 0.4913(16) 0.1368(15) 0.2231(5) 0.027(6) Uiso 1 1 d . . .
H42B H 0.6007(15) 0.2168(15) 0.2143(5) 0.026(6) Uiso 1 1 d . . .
H43A H 0.4392(16) -0.0447(16) 0.2197(6) 0.022(6) Uiso 1 1 d . . .
H43B H 0.4538(15) -0.1574(15) 0.2041(5) 0.016(5) Uiso 1 1 d . . .
H44A H 0.6805(17) -0.1070(16) 0.1489(6) 0.037(6) Uiso 1 1 d . . .
H44B H 0.5895(15) -0.2003(16) 0.1589(5) 0.025(6) Uiso 1 1 d . . .
H44C H 0.6782(17) -0.1670(17) 0.1951(6) 0.042(7) Uiso 1 1 d . . .
H45A H 0.3579(16) 0.2938(16) 0.1463(6) 0.038(6) Uiso 1 1 d . . .
H45B H 0.3413(17) 0.2292(16) 0.1900(6) 0.037(6) Uiso 1 1 d . . .
H45C H 0.4271(17) 0.3375(18) 0.1878(6) 0.044(7) Uiso 1 1 d . . .
H46A H 0.5299(16) 0.2781(15) 0.1146(6) 0.032(6) Uiso 1 1 d . . .
H46B H 0.6280(18) 0.2067(17) 0.1317(6) 0.038(7) Uiso 1 1 d . . .
H46C H 0.6051(18) 0.325(2) 0.1569(7) 0.060(8) Uiso 1 1 d . . .

loop_
_atom_site_aniso_label
_atom_site_aniso_U_11
_atom_site_aniso_U_22
_atom_site_aniso_U_33
_atom_site_aniso_U_23
_atom_site_aniso_U_13
_atom_site_aniso_U_12
P1 0.0200(3) 0.0181(3) 0.0194(3) 0.0003(2) -0.0010(2) -0.0004(2)
P2 0.0254(3) 0.0209(3) 0.0237(3) 0.0017(2) 0.0019(2) 0.0019(3)
B 0.0186(13) 0.0148(12) 0.0180(13) -0.0004(10) 0.0010(10) 0.0015(10)
C1 0.0228(12) 0.0186(12) 0.0148(12) 0.0021(9) 0.0013(9) -0.0014(10)
C2 0.0272(13) 0.0183(11) 0.0198(12) -0.0010(9) -0.0068(10) -0.0004(10)
C3 0.0117(10) 0.0221(11) 0.0192(11) -0.0026(9) -0.0036(8) -0.0016(9)
C4 0.0174(12) 0.0208(12) 0.0269(13) -0.0019(10) -0.0023(9) 0.0013(10)
C5 0.0179(12) 0.0380(14) 0.0213(13) -0.0071(11) 0.0024(10) -0.0009(10)
C6 0.0220(12) 0.0389(14) 0.0207(12) 0.0032(11) 0.0005(10) -0.0070(11)
C7 0.0217(12) 0.0257(13) 0.0288(13) 0.0058(11) -0.0043(10) -0.0033(10)
C8 0.0188(12) 0.0235(12) 0.0217(12) -0.0039(10) 0.0027(9) 0.0001(10)
C9 0.0176(11) 0.0127(10) 0.0201(11) 0.0031(8) -0.0017(9) 0.0030(8)
C10 0.0181(12) 0.0175(11) 0.0249(12) 0.0031(9) -0.0015(10) -0.0014(10)
C11 0.0296(13) 0.0197(11) 0.0186(12) 0.0000(10) 0.0019(10) 0.0030(10)
C12 0.0322(14) 0.0210(12) 0.0211(13) -0.0010(10) -0.0093(11) -0.0022(10)
C13 0.0203(13) 0.0239(12) 0.0308(13) 0.0031(10) -0.0015(10) -0.0049(10)
C14 0.0236(12) 0.0193(11) 0.0219(12) -0.0002(9) 0.0025(10) 0.0020(9)
C15 0.0140(11) 0.0228(12) 0.0188(11) 0.0013(9) -0.0033(9) -0.0013(9)
C16 0.0200(12) 0.0240(13) 0.0225(12) -0.0026(10) -0.0040(9) 0.0005(10)
C17 0.0232(13) 0.0402(15) 0.0192(13) -0.0014(11) 0.0011(10) -0.0005(11)
C18 0.0230(13) 0.0382(15) 0.0237(13) 0.0131(11) -0.0032(10) -0.0025(11)
C19 0.0229(13) 0.0240(13) 0.0332(14) 0.0064(11) -0.0024(10) 0.0027(10)
C20 0.0226(12) 0.0254(12) 0.0216(12) -0.0008(10) 0.0027(10) 0.0037(10)
C21 0.0197(11) 0.0123(10) 0.0229(12) 0.0006(9) -0.0013(9) -0.0014(8)
C22 0.0253(13) 0.0279(12) 0.0218(13) 0.0025(10) 0.0012(10) -0.0046(10)
C23 0.0226(13) 0.0308(13) 0.0313(14) 0.0027(11) -0.0076(11) -0.0028(10)
C24 0.0164(12) 0.0228(12) 0.0449(16) -0.0064(10) 0.0046(11) -0.0011(10)
C25 0.0281(14) 0.0335(14) 0.0291(14) -0.0093(11) 0.0077(11) -0.0058(11)
C26 0.0222(13) 0.0282(13) 0.0240(13) -0.0032(10) -0.0035(10) -0.0029(10)
C27 0.0210(12) 0.0187(11) 0.0287(13) 0.0002(10) 0.0007(9) 0.0000(9)
C28 0.0248(12) 0.0218(12) 0.0223(13) 0.0040(10) 0.0013(10) 0.0000(10)
C29 0.0259(13) 0.0236(13) 0.0281(14) -0.0047(11) 0.0041(10) -0.0001(10)
C30 0.0317(14) 0.0159(12) 0.0390(15) 0.0010(11) -0.0007(11) 0.0006(10)
C31 0.0582(17) 0.0220(13) 0.0286(14) 0.0067(11) -0.0054(12) -0.0004(12)
C32 0.0503(16) 0.0233(13) 0.0240(14) -0.0005(11) -0.0001(12) -0.0025(11)
C33 0.0380(14) 0.0142(11) 0.0198(12) -0.0001(9) -0.0023(10) 0.0073(10)
C34 0.0389(15) 0.0243(13) 0.0294(14) 0.0021(11) -0.0082(12) 0.0076(11)
C35 0.0519(19) 0.0302(14) 0.0394(17) 0.0022(12) -0.0160(14) 0.0050(13)
C36 0.068(2) 0.0283(15) 0.0385(18) -0.0061(12) -0.0254(16) 0.0138(14)
C37 0.090(3) 0.0298(15) 0.0194(15) 0.0013(12) 0.0091(16) 0.0292(15)
C38 0.0423(17) 0.0249(13) 0.0335(15) 0.0044(10) 0.0035(13) 0.0126(12)
Li 0.033(2) 0.026(2) 0.024(2) 0.0008(16) 0.0027(16) 0.0019(17)
N1 0.0235(10) 0.0208(9) 0.0247(10) 0.0000(8) 0.0044(8) 0.0013(8)
N2 0.0260(10) 0.0233(10) 0.0264(11) 0.0012(8) 0.0043(8) 0.0022(8)
N3 0.0470(13) 0.0365(12) 0.0287(11) -0.0040(9) 0.0014(9) 0.0078(10)
N4 0.0351(11) 0.0353(12) 0.0413(13) 0.0151(9) -0.0008(9) -0.0051(9)
C41 0.0263(13) 0.0319(14) 0.0245(14) -0.0014(11) -0.0030(11) 0.0005(11)
C42 0.0339(15) 0.0258(13) 0.0292(14) -0.0039(11) 0.0007(12) -0.0053(11)
C43 0.0538(19) 0.0255(15) 0.0529(18) -0.0032(13) 0.0292(15) -0.0051(15)
C44 0.0305(15) 0.0289(14) 0.0389(17) -0.0044(12) 0.0019(13) 0.0027(12)
C45 0.0414(17) 0.0306(15) 0.0416(17) -0.0023(13) 0.0045(14) 0.0061(13)
C46 0.0348(16) 0.0392(16) 0.0354(16) 0.0053(13) 0.0038(13) -0.0037(13)

loop_
_atom_type_symbol
_atom_type_description
_atom_type_scat_dispersion_real
_atom_type_scat_dispersion_imag
_atom_type_scat_source
C C 0.0033 0.0016 'International Tables Vol C Tables 4.2.6.8 and 6.1.1.4'
H H 0.0000 0.0000 'International Tables Vol C Tables 4.2.6.8 and 6.1.1.4'
Li Li -0.0003 0.0001 'International Tables Vol C Tables 4.2.6.8 and 6.1.1.4'
B B 0.0013 0.0007 'International Tables Vol C Tables 4.2.6.8 and 6.1.1.4'
N N 0.0061 0.0033 'International Tables Vol C Tables 4.2.6.8 and 6.1.1.4'
P P 0.1023 0.0942 'International Tables Vol C Tables 4.2.6.8 and 6.1.1.4'

loop_
_geom_angle_atom_site_label_1
_geom_angle_atom_site_label_2
_geom_angle_atom_site_label_3
_geom_angle
_geom_angle_site_symmetry_1
_geom_angle_site_symmetry_3
_geom_angle_publ_flag
C1 P1 C21 104.59(9) . . yes
C1 P1 C15 103.67(9) . . yes
C21 P1 C15 99.35(8) . . yes
C2 P2 C33 104.45(10) . . yes
C2 P2 C27 104.73(9) . . yes
C33 P2 C27 98.88(9) . . yes
C3 B C9 108.43(15) . . yes
C3 B C1 108.70(16) . . yes
C9 B C1 110.14(15) . . yes
C3 B C2 110.01(16) . . yes
C9 B C2 110.34(16) . . yes
C1 B C2 109.18(16) . . yes
B C1 P1 114.46(13) . . ?
B C1 H1A 109.4(11) . . ?
P1 C1 H1A 104.4(11) . . ?
B C1 H1B 111.8(10) . . ?
P1 C1 H1B 108.9(10) . . ?
H1A C1 H1B 107.4(14) . . ?
B C2 P2 115.25(14) . . ?
B C2 H2A 123.9(10) . . ?
P2 C2 H2A 91.4(10) . . ?
B C2 H2B 107.3(10) . . ?
P2 C2 H2B 101.8(10) . . ?
H2A C2 H2B 114.4(15) . . ?
C4 C3 C8 114.38(18) . . ?
C4 C3 B 126.21(17) . . ?
C8 C3 B 119.38(17) . . ?
C5 C4 C3 122.8(2) . . ?
C5 C4 H4 118.6(10) . . ?
C3 C4 H4 118.6(10) . . ?
C6 C5 C4 120.5(2) . . ?
C6 C5 H5 120.1(10) . . ?
C4 C5 H5 119.4(11) . . ?
C5 C6 C7 118.7(2) . . ?
C5 C6 H6 120.6(11) . . ?
C7 C6 H6 120.6(11) . . ?
C8 C7 C6 119.9(2) . . ?
C8 C7 H7 121.0(11) . . ?
C6 C7 H7 119.1(11) . . ?
C7 C8 C3 123.7(2) . . ?
C7 C8 H8 119.8(10) . . ?
C3 C8 H8 116.6(10) . . ?
C14 C9 C10 114.32(18) . . ?
C14 C9 B 121.37(17) . . ?
C10 C9 B 124.24(17) . . ?
C11 C10 C9 123.2(2) . . ?
C11 C10 H10 118.1(10) . . ?
C9 C10 H10 118.6(10) . . ?
C12 C11 C10 120.3(2) . . ?
C12 C11 H11 119.7(10) . . ?
C10 C11 H11 120.0(11) . . ?
C11 C12 C13 118.7(2) . . ?
C11 C12 H12 119.8(11) . . ?
C13 C12 H12 121.4(11) . . ?
C14 C13 C12 119.9(2) . . ?
C14 C13 H13 120.7(10) . . ?
C12 C13 H13 119.3(10) . . ?
C13 C14 C9 123.47(19) . . ?
C13 C14 H14 117.9(10) . . ?
C9 C14 H14 118.6(10) . . ?
C16 C15 C20 117.60(18) . . ?
C16 C15 P1 119.14(15) . . ?
C20 C15 P1 123.23(15) . . ?
C17 C16 C15 121.4(2) . . ?
C17 C16 H16 120.5(10) . . ?
C15 C16 H16 118.2(10) . . ?
C18 C17 C16 120.2(2) . . ?
C18 C17 H17 118.5(10) . . ?
C16 C17 H17 121.3(10) . . ?
C17 C18 C19 119.6(2) . . ?
C17 C18 H18 122.4(12) . . ?
C19 C18 H18 118.0(12) . . ?
C18 C19 C20 120.1(2) . . ?
C18 C19 H19 121.0(12) . . ?
C20 C19 H19 118.9(12) . . ?
C19 C20 C15 121.2(2) . . ?
C19 C20 H20 118.9(11) . . ?
C15 C20 H20 119.9(11) . . ?
C26 C21 C22 116.73(19) . . ?
C26 C21 P1 123.35(15) . . ?
C22 C21 P1 119.55(15) . . ?
C23 C22 C21 121.8(2) . . ?
C23 C22 H22 120.8(11) . . ?
C21 C22 H22 117.3(11) . . ?
C24 C23 C22 120.5(2) . . ?
C24 C23 H23 118.4(11) . . ?
C22 C23 H23 121.1(11) . . ?
C25 C24 C23 119.0(2) . . ?
C25 C24 H24 122.0(11) . . ?
C23 C24 H24 118.8(11) . . ?
C24 C25 C26 120.4(2) . . ?
C24 C25 H25 118.5(13) . . ?
C26 C25 H25 121.1(13) . . ?
C21 C26 C25 121.6(2) . . ?
C21 C26 H26 121.5(11) . . ?
C25 C26 H26 116.9(11) . . ?
C28 C27 C32 117.11(19) . . ?
C28 C27 P2 123.04(16) . . ?
C32 C27 P2 119.54(16) . . ?
C27 C28 C29 121.4(2) . . ?
C27 C28 H28 120.2(11) . . ?
C29 C28 H28 118.4(11) . . ?
C30 C29 C28 120.9(2) . . ?
C30 C29 H29 120.5(11) . . ?
C28 C29 H29 118.6(11) . . ?
C31 C30 C29 118.7(2) . . ?
C31 C30 H30 120.9(11) . . ?
C29 C30 H30 120.4(11) . . ?
C30 C31 C32 120.8(2) . . ?
C30 C31 H31 121.9(11) . . ?
C32 C31 H31 117.3(11) . . ?
C31 C32 C27 121.0(2) . . ?
C31 C32 H32 118.9(12) . . ?
C27 C32 H32 120.0(12) . . ?
C38 C33 C34 118.1(2) . . ?
C38 C33 P2 118.29(18) . . ?
C34 C33 P2 123.54(16) . . ?
C35 C34 C33 121.4(2) . . ?
C35 C34 H34 118.2(12) . . ?
C33 C34 H34 120.4(12) . . ?
C36 C35 C34 120.8(3) . . ?
C36 C35 H35 123.8(14) . . ?
C34 C35 H35 115.4(14) . . ?
C35 C36 C37 120.2(3) . . ?
C35 C36 H36 120.9(14) . . ?
C37 C36 H36 118.8(14) . . ?
C36 C37 C38 119.3(3) . . ?
C36 C37 H37 125.4(16) . . ?
C38 C37 H37 115.3(16) . . ?
C33 C38 C37 120.2(3) . . ?
C33 C38 H38 117.5(12) . . ?
C37 C38 H38 122.3(12) . . ?
N3 Li N1 116.79(17) . . ?
N3 Li N4 88.19(15) . . ?
N1 Li N4 125.50(17) . . ?
N3 Li N2 124.06(17) . . ?
N1 Li N2 87.14(14) . . ?
N4 Li N2 119.27(17) . . ?
N3 Li C47B 31.65(12) . . ?
N1 Li C47B 127.66(19) . . ?
N4 Li C47B 57.13(14) . . ?
N2 Li C47B 141.7(2) . . ?
N3 Li C48B 60.36(13) . . ?
N1 Li C48B 144.50(19) . . ?
N4 Li C48B 29.48(10) . . ?
N2 Li C48B 125.11(19) . . ?
C47B Li C48B 32.02(15) . . ?
C43 N1 C44 107.32(18) . . ?
C43 N1 C41 109.73(18) . . ?
C44 N1 C41 108.29(17) . . ?
C43 N1 Li 109.75(17) . . ?
C44 N1 Li 119.77(17) . . ?
C41 N1 Li 101.65(15) . . ?
C45 N2 C46 107.02(19) . . ?
C45 N2 C42 109.16(17) . . ?
C46 N2 C42 109.18(18) . . ?
C45 N2 Li 117.09(17) . . ?
C46 N2 Li 111.83(17) . . ?
C42 N2 Li 102.33(15) . . ?
C52B N3 C51A 128.7(3) . . ?
C52B N3 C47A 83.3(3) . . ?
C51A N3 C47A 110.4(4) . . ?
C52B N3 C47B 110.7(3) . . ?
C51A N3 C47B 88.3(3) . . ?
C47A N3 C47B 27.9(3) . . ?
C52B N3 C51B 110.8(3) . . ?
C51A N3 C51B 22.8(3) . . ?
C47A N3 C51B 127.1(3) . . ?
C47B N3 C51B 109.5(3) . . ?
C52B N3 C52A 24.6(3) . . ?
C51A N3 C52A 109.0(3) . . ?
C47A N3 C52A 105.1(3) . . ?
C47B N3 C52A 130.4(3) . . ?
C51B N3 C52A 88.3(3) . . ?
C52B N3 Li 108.1(2) . . ?
C51A N3 Li 114.9(3) . . ?
C47A N3 Li 104.7(3) . . ?
C47B N3 Li 100.3(2) . . ?
C51B N3 Li 117.1(2) . . ?
C52A N3 Li 112.2(2) . . ?
C49A N4 C48B 78.2(3) . . ?
C49A N4 C50B 129.1(3) . . ?
C48B N4 C50B 114.5(3) . . ?
C49A N4 C50A 108.6(3) . . ?
C48B N4 C50A 125.7(3) . . ?
C50B N4 C50A 23.0(3) . . ?
C49A N4 C49B 30.3(3) . . ?
C48B N4 C49B 107.7(3) . . ?
C50B N4 C49B 108.6(3) . . ?
C50A N4 C49B 85.7(3) . . ?
C49A N4 C48A 108.3(3) . . ?
C48B N4 C48A 31.9(2) . . ?
C50B N4 C48A 87.0(3) . . ?
C50A N4 C48A 104.8(3) . . ?
C49B N4 C48A 135.1(3) . . ?
C49A N4 Li 115.8(3) . . ?
C48B N4 Li 102.4(2) . . ?
C50B N4 Li 109.2(2) . . ?
C50A N4 Li 119.7(2) . . ?
C49B N4 Li 114.6(2) . . ?
C48A N4 Li 98.0(2) . . ?
N1 C41 C42 112.13(18) . . ?
N1 C41 H41A 111.2(10) . . ?
C42 C41 H41A 110.0(10) . . ?
N1 C41 H41B 108.3(11) . . ?
C42 C41 H41B 107.2(11) . . ?
H41A C41 H41B 107.7(15) . . ?
N2 C42 C41 111.82(18) . . ?
N2 C42 H42A 108.6(10) . . ?
C41 C42 H42A 108.4(10) . . ?
N2 C42 H42B 111.4(11) . . ?
C41 C42 H42B 107.8(10) . . ?
H42A C42 H42B 108.7(15) . . ?
N1 C43 H43A 109.1(13) . . ?
N1 C43 H43B 106.8(11) . . ?
H43A C43 H43B 110.7(18) . . ?
N1 C44 H44A 109.0(11) . . ?
N1 C44 H44B 109.7(11) . . ?
H44A C44 H44B 106.4(16) . . ?
N1 C44 H44C 110.9(11) . . ?
H44A C44 H44C 113.3(16) . . ?
H44B C44 H44C 107.4(16) . . ?
N2 C45 H45A 108.2(11) . . ?
N2 C45 H45B 110.1(11) . . ?
H45A C45 H45B 109.2(16) . . ?
N2 C45 H45C 111.2(12) . . ?
H45A C45 H45C 109.6(16) . . ?
H45B C45 H45C 108.6(16) . . ?
N2 C46 H46A 109.2(11) . . ?
N2 C46 H46B 110.6(12) . . ?
H46A C46 H46B 101.6(16) . . ?
N2 C46 H46C 111.2(12) . . ?
H46A C46 H46C 113.6(16) . . ?
H46B C46 H46C 110.3(17) . . ?
N3 C47A C48A 106.7(5) . . ?
N3 C47A H47A 110.4 . . ?
C48A C47A H47A 110.4 . . ?
N3 C47A H47B 110.4 . . ?
C48A C47A H47B 110.4 . . ?
H47A C47A H47B 108.6 . . ?
C47A C48A N4 108.5(5) . . ?
C47A C48A H48A 110.0 . . ?
N4 C48A H48A 110.0 . . ?
C47A C48A H48B 110.0 . . ?
N4 C48A H48B 110.0 . . ?
H48A C48A H48B 108.4 . . ?
N4 C49A H49A 109.5 . . ?
N4 C49A H49B 109.5 . . ?
H49A C49A H49B 109.5 . . ?
N4 C49A H49C 109.5 . . ?
H49A C49A H49C 109.5 . . ?
H49B C49A H49C 109.5 . . ?
N4 C50A H50A 109.5 . . ?
N4 C50A H50B 109.5 . . ?
H50A C50A H50B 109.5 . . ?
N4 C50A H50C 109.5 . . ?
H50A C50A H50C 109.5 . . ?
H50B C50A H50C 109.5 . . ?
N3 C51A H51A 109.5 . . ?
N3 C51A H51B 109.5 . . ?
H51A C51A H51B 109.5 . . ?
N3 C51A H51C 109.5 . . ?
H51A C51A H51C 109.5 . . ?
H51B C51A H51C 109.5 . . ?
N3 C52A H52A 109.5 . . ?
N3 C52A H52B 109.5 . . ?
H52A C52A H52B 109.5 . . ?
N3 C52A H52C 109.5 . . ?
H52A C52A H52C 109.5 . . ?
H52B C52A H52C 109.5 . . ?
N3 C47B C48B 114.2(4) . . ?
N3 C47B Li 48.05(17) . . ?
C48B C47B Li 74.8(2) . . ?
N3 C47B H47C 108.7 . . ?
C48B C47B H47C 108.7 . . ?
Li C47B H47C 98.0 . . ?
N3 C47B H47D 108.7 . . ?
C48B C47B H47D 108.7 . . ?
Li C47B H47D 150.8 . . ?
H47C C47B H47D 107.6 . . ?
N4 C48B C47B 110.0(4) . . ?
N4 C48B Li 48.16(17) . . ?
C47B C48B Li 73.2(2) . . ?
N4 C48B H48C 109.7 . . ?
C47B C48B H48C 109.7 . . ?
Li C48B H48C 94.7 . . ?
N4 C48B H48D 109.7 . . ?
C47B C48B H48D 109.7 . . ?
Li C48B H48D 153.6 . . ?
H48C C48B H48D 108.2 . . ?
N4 C49B H49D 109.5 . . ?
N4 C49B H49E 109.5 . . ?
H49D C49B H49E 109.5 . . ?
N4 C49B H49F 109.5 . . ?
H49D C49B H49F 109.5 . . ?
H49E C49B H49F 109.5 . . ?
N4 C50B H50D 109.5 . . ?
N4 C50B H50E 109.5 . . ?
H50D C50B H50E 109.5 . . ?
N4 C50B H50F 109.5 . . ?
H50D C50B H50F 109.5 . . ?
H50E C50B H50F 109.5 . . ?
N3 C51B H51D 109.5 . . ?
N3 C51B H51E 109.5 . . ?
H51D C51B H51E 109.5 . . ?
N3 C51B H51F 109.5 . . ?
H51D C51B H51F 109.5 . . ?
H51E C51B H51F 109.5 . . ?
N3 C52B H52D 109.5 . . ?
N3 C52B H52E 109.5 . . ?
H52D C52B H52E 109.5 . . ?
N3 C52B H52F 109.5 . . ?
H52D C52B H52F 109.5 . . ?
H52E C52B H52F 109.5 . . ?

loop_
_geom_bond_atom_site_label_1
_geom_bond_atom_site_label_2
_geom_bond_distance
_geom_bond_site_symmetry_2
_geom_bond_publ_flag
P1 C1 1.829(2) . yes
P1 C21 1.8401(19) . yes
P1 C15 1.8438(19) . yes
P2 C2 1.825(2) . yes
P2 C33 1.844(2) . yes
P2 C27 1.847(2) . yes
B C3 1.636(3) . yes
B C9 1.639(3) . yes
B C1 1.650(3) . yes
B C2 1.662(3) . yes
C1 H1A 0.924(16) . ?
C1 H1B 0.999(17) . ?
C2 H2A 1.14(2) . ?
C2 H2B 0.947(17) . ?
C3 C4 1.397(3) . ?
C3 C8 1.405(3) . ?
C4 C5 1.389(3) . ?
C4 H4 0.925(15) . ?
C5 C6 1.375(3) . ?
C5 H5 0.964(17) . ?
C6 C7 1.385(3) . ?
C6 H6 0.960(18) . ?
C7 C8 1.375(3) . ?
C7 H7 0.981(18) . ?
C8 H8 0.914(16) . ?
C9 C14 1.396(3) . ?
C9 C10 1.400(3) . ?
C10 C11 1.384(3) . ?
C10 H10 0.894(15) . ?
C11 C12 1.374(3) . ?
C11 H11 0.922(16) . ?
C12 C13 1.385(3) . ?
C12 H12 0.940(17) . ?
C13 C14 1.384(3) . ?
C13 H13 0.952(17) . ?
C14 H14 0.962(15) . ?
C15 C16 1.384(3) . ?
C15 C20 1.393(3) . ?
C16 C17 1.384(3) . ?
C16 H16 0.942(16) . ?
C17 C18 1.372(3) . ?
C17 H17 0.951(16) . ?
C18 C19 1.380(3) . ?
C18 H18 0.908(17) . ?
C19 C20 1.381(3) . ?
C19 H19 0.938(19) . ?
C20 H20 0.924(16) . ?
C21 C26 1.386(3) . ?
C21 C22 1.396(3) . ?
C22 C23 1.379(3) . ?
C22 H22 0.941(17) . ?
C23 C24 1.375(3) . ?
C23 H23 0.956(18) . ?
C24 C25 1.376(3) . ?
C24 H24 0.941(18) . ?
C25 C26 1.389(3) . ?
C25 H25 0.907(18) . ?
C26 H26 0.901(16) . ?
C27 C28 1.379(3) . ?
C27 C32 1.404(3) . ?
C28 C29 1.386(3) . ?
C28 H28 0.921(17) . ?
C29 C30 1.374(3) . ?
C29 H29 0.927(17) . ?
C30 C31 1.373(3) . ?
C30 H30 0.925(17) . ?
C31 C32 1.383(3) . ?
C31 H31 0.986(19) . ?
C32 H32 0.932(19) . ?
C33 C38 1.384(3) . ?
C33 C34 1.385(3) . ?
C34 C35 1.369(3) . ?
C34 H34 1.001(19) . ?
C35 C36 1.360(3) . ?
C35 H35 1.00(2) . ?
C36 C37 1.373(4) . ?
C36 H36 0.97(2) . ?
C37 C38 1.420(3) . ?
C37 H37 0.85(2) . ?
C38 H38 0.913(17) . ?
Li N3 2.091(4) . ?
Li N1 2.122(4) . ?
Li N4 2.126(4) . ?
Li N2 2.140(4) . ?
Li C47B 2.766(6) . ?
Li C48B 2.787(6) . ?
N1 C43 1.463(3) . ?
N1 C44 1.470(3) . ?
N1 C41 1.477(2) . ?
N2 C45 1.466(3) . ?
N2 C46 1.471(3) . ?
N2 C42 1.474(3) . ?
N3 C52B 1.404(5) . ?
N3 C51A 1.424(6) . ?
N3 C47A 1.467(6) . ?
N3 C47B 1.475(5) . ?
N3 C51B 1.510(5) . ?
N3 C52A 1.574(5) . ?
N4 C49A 1.370(5) . ?
N4 C48B 1.404(4) . ?
N4 C50B 1.420(5) . ?
N4 C50A 1.526(5) . ?
N4 C49B 1.561(5) . ?
N4 C48A 1.651(6) . ?
C41 C42 1.502(3) . ?
C41 H41A 0.993(18) . ?
C41 H41B 0.982(19) . ?
C42 H42A 1.026(18) . ?
C42 H42B 0.988(18) . ?
C43 H43A 0.834(18) . ?
C43 H43B 0.907(17) . ?
C44 H44A 1.01(2) . ?
C44 H44B 0.961(18) . ?
C44 H44C 1.00(2) . ?
C45 H45A 1.01(2) . ?
C45 H45B 1.02(2) . ?
C45 H45C 0.98(2) . ?
C46 H46A 0.981(19) . ?
C46 H46B 0.96(2) . ?
C46 H46C 1.05(2) . ?
C47A C48A 1.496(9) . ?
C47A H47A 0.9900 . ?
C47A H47B 0.9900 . ?
C48A H48A 0.9900 . ?
C48A H48B 0.9900 . ?
C49A H49A 0.9800 . ?
C49A H49B 0.9800 . ?
C49A H49C 0.9800 . ?
C50A H50A 0.9800 . ?
C50A H50B 0.9800 . ?
C50A H50C 0.9800 . ?
C51A H51A 0.9800 . ?
C51A H51B 0.9800 . ?
C51A H51C 0.9800 . ?
C52A H52A 0.9800 . ?
C52A H52B 0.9800 . ?
C52A H52C 0.9800 . ?
C47B C48B 1.532(7) . ?
C47B H47C 0.9900 . ?
C47B H47D 0.9900 . ?
C48B H48C 0.9900 . ?
C48B H48D 0.9900 . ?
C49B H49D 0.9800 . ?
C49B H49E 0.9800 . ?
C49B H49F 0.9800 . ?
C50B H50D 0.9800 . ?
C50B H50E 0.9800 . ?
C50B H50F 0.9800 . ?
C51B H51D 0.9800 . ?
C51B H51E 0.9800 . ?
C51B H51F 0.9800 . ?
C52B H52D 0.9800 . ?
C52B H52E 0.9800 . ?
C52B H52F 0.9800 . ?
